data_2008920
loop_
_publ_author_name
'Hubin, Timothy J.'
'Alcock, Nathaniel W.'
'Clase, Howard J.'
'Busch, Daryle H.'

_publ_section_title
;
 A complex containing Cu^I^ linearly coordinated by two tetracyclic
 tetraamines
;
_journal_issue 9
_journal_name_full 'Acta Crystallographica Section C'
_journal_page_first 1402
_journal_page_last 1403
_journal_paper_doi 10.1107/S0108270199006423
_journal_volume 55
_journal_year 1999
_chemical_formula_iupac '[Cu (C12 H22 N4)2] P F6'
_chemical_formula_sum 'C24 H44 Cu F6 N8 P'
_chemical_formula_weight 653.18
_chemical_name_systematic
;
 ?
;
_space_group_IT_number 2
_symmetry_cell_setting triclinic
_symmetry_space_group_name_Hall '-P 1'
_symmetry_space_group_name_H-M 'P -1'
_audit_creation_method SHELXL
_cell_angle_alpha 81.755(5)
_cell_angle_beta 87.512(5)
_cell_angle_gamma 67.632(5)
_cell_formula_units_Z 1
_cell_length_a 8.0589(6)
_cell_length_b 9.2783(7)
_cell_length_c 10.0365(8)
_cell_measurement_reflns_used 2942
_cell_measurement_temperature 180(2)
_cell_measurement_theta_max 28.4
_cell_measurement_theta_min 2.0
_cell_volume 686.77(9)
_computing_cell_refinement 'SAINT (Siemens, 1995)'
_computing_data_collection 'SMART (Siemens, 1994a)'
_computing_data_reduction SAINT
_computing_molecular_graphics 'SHELXTL (Siemens, 1994b)'
_computing_publication_material SHELXTL
_computing_structure_refinement 'SHELXL97 (Sheldrick, 1997b)'
_computing_structure_solution 'SHELXS97 (Sheldrick, 1997a)'
_diffrn_ambient_temperature 180(2)
_diffrn_detector_area_resol_mean 8.192
_diffrn_measurement_device_type 'Siemens SMART'
_diffrn_measurement_method \w
_diffrn_radiation_monochromator graphite
_diffrn_radiation_source 'normal-focus sealed tube'
_diffrn_radiation_type MoK\a
_diffrn_radiation_wavelength 0.71073
_diffrn_reflns_av_R_equivalents 0.023
_diffrn_reflns_av_sigmaI/netI 0.0668
_diffrn_reflns_limit_h_max 10
_diffrn_reflns_limit_h_min -10
_diffrn_reflns_limit_k_max 12
_diffrn_reflns_limit_k_min -8
_diffrn_reflns_limit_l_max 13
_diffrn_reflns_limit_l_min -12
_diffrn_reflns_number 4075
_diffrn_reflns_theta_max 28.47
_diffrn_reflns_theta_min 2.05
_diffrn_standards_decay_% nil
_exptl_absorpt_coefficient_mu 0.926
_exptl_absorpt_correction_T_max 0.95
_exptl_absorpt_correction_T_min 0.60
_exptl_absorpt_correction_type '\y scan'
_exptl_absorpt_process_details '(SADABS; Sheldrick, 1996)'
_exptl_crystal_colour colourless
_exptl_crystal_density_diffrn 1.579
_exptl_crystal_density_method 'not measured'
_exptl_crystal_description Plate
_exptl_crystal_F_000 342
_exptl_crystal_size_max 0.30
_exptl_crystal_size_mid 0.30
_exptl_crystal_size_min 0.08
_refine_diff_density_max 0.579
_refine_diff_density_min -0.575
_refine_ls_extinction_method none
_refine_ls_goodness_of_fit_obs 1.000
_refine_ls_goodness_of_fit_ref 0.916
_refine_ls_hydrogen_treatment constr
_refine_ls_matrix_type full
_refine_ls_number_parameters 184
_refine_ls_number_reflns 2972
_refine_ls_number_restraints 0
_refine_ls_restrained_S_obs 1.000
_refine_ls_R_factor_all 0.052
_refine_ls_R_factor_gt 0.040
_refine_ls_shift/su_max <0.001
_refine_ls_shift/su_mean 0.000
_refine_ls_structure_factor_coef Fsqd
_refine_ls_weighting_details 'w = 1/[\s^2^(Fo^2^)+(0.0459P)^2^] where P = (Fo^2^+2Fc^2^)/3'
_refine_ls_weighting_scheme calc
_refine_ls_wR_factor_obs 0.089
_refine_ls_wR_factor_ref 0.092
_reflns_number_observed 2351
_reflns_number_total 2972
_reflns_observed_criterion I>2\s(I)
_cod_data_source_file ha1257.cif
_cod_data_source_block timl
_cod_depositor_comments
;
The following automatic conversions were performed:
'_symmetry_cell_setting' value 'Triclinic' changed to 'triclinic'
according to '/home/saulius/struct/CIF-dictionaries/cif_core.dic'
dictionary named 'cif_core.dic' version 2.4.1 from 2010-06-29.

Automatic conversion script
Id: cif_fix_enum 1527 2010-12-29 10:47:43Z saulius 

The following automatic conversions were performed:

'_symmetry_cell_setting' value 'Triclinic' changed to 'triclinic'
according to /home/saulius/struct/CIF-dictionaries/cif_core.dic
dictionary named 'cif_core.dic' version 2.4.1 from 2010-06-29.

Automatic conversion script
Id: cif_fix_values 1715 2011-07-08 13:25:40Z adriana 

The following automatic conversions were performed:

'_refine_ls_weighting_scheme' value 'calc w =
1/[\s^2^(Fo^2^)+(0.0459P)^2^] where P = (Fo^2^+2Fc^2^)/3' was changed
to 'calc'. New tag '_refine_ls_weighting_details' was created. The
value of the new tag was set to 'w = 1/[\s^2^(Fo^2^)+(0.0459P)^2^]
where P = (Fo^2^+2Fc^2^)/3'.

Automatic conversion script
Id: cif_fix_values 3143 2015-03-26 13:38:13Z robertas 
;
_cod_original_formula_sum 'C24 H44 Cu N8, P1 F6'
_cod_database_code 2008920

loop_
_symmetry_equiv_pos_as_xyz
'x, y, z'
'-x, -y, -z'

loop_
_atom_site_aniso_label
_atom_site_aniso_U_11
_atom_site_aniso_U_22
_atom_site_aniso_U_33
_atom_site_aniso_U_12
_atom_site_aniso_U_13
_atom_site_aniso_U_23
Cu1 0.0242(2) 0.0188(2) 0.0244(2) -0.01459(18) 0.00470(17) -0.00922(17)
N1 0.0206(10) 0.0166(10) 0.0173(10) -0.0096(8) -0.0039(8) -0.0009(8)
C2 0.0233(13) 0.0215(12) 0.0308(13) -0.0156(10) -0.0026(10) -0.0023(10)
C3 0.0301(14) 0.0285(13) 0.0252(13) -0.0201(11) 0.0046(11) -0.0035(11)
N4 0.0341(12) 0.0198(10) 0.0189(10) -0.0158(9) -0.0016(9) -0.0004(8)
C5 0.0523(18) 0.0302(15) 0.0181(13) -0.0228(13) -0.0022(12) 0.0029(11)
C6 0.0568(19) 0.0367(16) 0.0164(13) -0.0236(14) -0.0049(12) -0.0038(11)
C7 0.0412(16) 0.0293(14) 0.0226(13) -0.0147(12) -0.0125(11) -0.0041(11)
N8 0.0239(11) 0.0204(10) 0.0196(10) -0.0117(8) -0.0039(8) -0.0052(8)
C9 0.0209(12) 0.0243(13) 0.0318(14) -0.0082(10) -0.0021(10) -0.0082(11)
C10 0.0203(12) 0.0252(13) 0.0318(14) -0.0092(10) 0.0023(10) -0.0065(11)
N11 0.0256(11) 0.0204(10) 0.0189(10) -0.0078(9) 0.0021(8) -0.0056(8)
C12 0.0405(16) 0.0268(13) 0.0191(13) -0.0105(12) 0.0029(11) -0.0059(11)
C13 0.0432(16) 0.0232(13) 0.0162(12) -0.0135(12) -0.0046(11) -0.0019(10)
C14 0.0349(14) 0.0217(12) 0.0193(12) -0.0133(11) -0.0104(10) -0.0040(10)
C15 0.0276(13) 0.0142(11) 0.0190(12) -0.0082(10) -0.0030(10) -0.0046(9)
C16 0.0261(13) 0.0157(11) 0.0183(12) -0.0085(10) -0.0015(9) -0.0046(9)
P1 0.0348(6) 0.0512(7) 0.0286(5) -0.0259(5) -0.0092(4) 0.0104(5)
F1 0.0477(12) 0.1225(19) 0.0537(12) -0.0546(13) -0.0140(9) 0.0186(12)
F2 0.0718(15) 0.132(2) 0.0332(10) -0.0594(15) -0.0014(10) -0.0018(11)
F3 0.097(2) 0.0548(14) 0.117(2) -0.0256(13) 0.0028(16) 0.0135(14)

loop_
_atom_site_label
_atom_site_fract_x
_atom_site_fract_y
_atom_site_fract_z
_atom_site_U_iso_or_equiv
_atom_site_thermal_displace_type
_atom_site_calc_flag
_atom_site_refinement_flags
_atom_site_occupancy
_atom_site_disorder_group
_atom_site_type_symbol
Cu1 0 0 0 0.02002(14) Uani d S 1 . Cu
N1 -0.0296(2) -0.1807(2) -0.06386(18) 0.0174(4) Uani d . 1 . N
C2 -0.1740(3) -0.2181(3) 0.0127(2) 0.0231(5) Uani d . 1 . C
H2A -0.1911 -0.3059 -0.0224 0.028 Uiso calc R 1 . H
H2B -0.2882 -0.1253 0.0002 0.028 Uiso calc R 1 . H
C3 -0.1261(3) -0.2633(3) 0.1609(2) 0.0254(5) Uani d . 1 . C
H3A -0.1126 -0.1744 0.1968 0.030 Uiso calc R 1 . H
H3B -0.2237 -0.2870 0.2105 0.030 Uiso calc R 1 . H
N4 0.0413(3) -0.4012(2) 0.18072(19) 0.0228(4) Uani d . 1 . N
C5 0.0926(4) -0.4543(3) 0.3239(2) 0.0320(6) Uani d . 1 . C
H5A 0.1885 -0.5607 0.3333 0.038 Uiso calc R 1 . H
H5B -0.0122 -0.4614 0.3754 0.038 Uiso calc R 1 . H
C6 0.1591(4) -0.3427(3) 0.3832(2) 0.0347(7) Uani d . 1 . C
H6A 0.0588 -0.2402 0.3862 0.042 Uiso calc R 1 . H
H6B 0.2038 -0.3875 0.4763 0.042 Uiso calc R 1 . H
C7 0.3088(4) -0.3190(3) 0.2971(2) 0.0302(6) Uani d . 1 . C
H7A 0.3438 -0.2395 0.3311 0.036 Uiso calc R 1 . H
H7B 0.4149 -0.4191 0.3045 0.036 Uiso calc R 1 . H
N8 0.2533(3) -0.2664(2) 0.15372(19) 0.0199(4) Uani d . 1 . N
C9 0.4109(3) -0.2629(3) 0.0756(2) 0.0252(5) Uani d . 1 . C
H9A 0.5081 -0.3686 0.0894 0.030 Uiso calc R 1 . H
H9B 0.4548 -0.1881 0.1088 0.030 Uiso calc R 1 . H
C10 0.3668(3) -0.2139(3) -0.0737(2) 0.0253(5) Uani d . 1 . C
H10A 0.2809 -0.1033 -0.0893 0.030 Uiso calc R 1 . H
H10B 0.4775 -0.2212 -0.1241 0.030 Uiso calc R 1 . H
N11 0.2885(3) -0.3164(2) -0.12226(19) 0.0217(4) Uani d . 1 . N
C12 0.2431(4) -0.2777(3) -0.2670(2) 0.0292(6) Uani d . 1 . C
H12A 0.2270 -0.3679 -0.2986 0.035 Uiso calc R 1 . H
H12B 0.3440 -0.2606 -0.3173 0.035 Uiso calc R 1 . H
C13 0.0724(4) -0.1311(3) -0.2978(2) 0.0272(6) Uani d . 1 . C
H13A 0.0942 -0.0374 -0.2803 0.033 Uiso calc R 1 . H
H13B 0.0394 -0.1165 -0.3941 0.033 Uiso calc R 1 . H
C14 -0.0802(3) -0.1468(3) -0.2110(2) 0.0241(5) Uani d . 1 . C
H14A -0.1875 -0.0480 -0.2274 0.029 Uiso calc R 1 . H
H14B -0.1110 -0.2330 -0.2362 0.029 Uiso calc R 1 . H
C15 0.1395(3) -0.3299(3) -0.0449(2) 0.0198(5) Uani d . 1 . C
H15A 0.1109 -0.4154 -0.0765 0.024 Uiso calc R 1 . H
C16 0.1897(3) -0.3794(3) 0.1043(2) 0.0196(5) Uani d . 1 . C
H16A 0.2922 -0.4836 0.1129 0.023 Uiso calc R 1 . H
P1 -0.5000 0 -0.5000 0.0367(3) Uani d S 1 . P
F1 -0.6947(3) -0.0021(3) -0.50881(19) 0.0707(7) Uani d . 1 . F
F2 -0.4806(3) 0.0014(3) -0.65910(18) 0.0738(7) Uani d . 1 . F
F3 -0.5777(3) 0.1853(3) -0.5228(3) 0.0934(8) Uani d . 1 . F

loop_
_atom_type_symbol
_atom_type_description
_atom_type_scat_dispersion_real
_atom_type_scat_dispersion_imag
_atom_type_scat_source
C C 0.0033 0.0016 'International Tables Vol C Tables 4.2.6.8 and 6.1.1.4'
H H 0.0000 0.0000 'International Tables Vol C Tables 4.2.6.8 and 6.1.1.4'
N N 0.0061 0.0033 'International Tables Vol C Tables 4.2.6.8 and 6.1.1.4'
P P 0.1023 0.0942 'International Tables Vol C Tables 4.2.6.8 and 6.1.1.4'
F F 0.0171 0.0103 'International Tables Vol C Tables 4.2.6.8 and 6.1.1.4'
Cu Cu 0.3201 1.2651 'International Tables Vol C Tables 4.2.6.8 and 6.1.1.4'

loop_
_geom_angle_atom_site_label_1
_geom_angle_atom_site_label_2
_geom_angle_atom_site_label_3
_geom_angle_site_symmetry_1
_geom_angle_site_symmetry_3
_geom_angle
N1 Cu1 N1 2 . 180.0
C2 N1 C14 . . 107.80(17)
C2 N1 C15 . . 106.71(16)
C14 N1 C15 . . 107.33(17)
C2 N1 Cu1 . . 110.12(14)
C14 N1 Cu1 . . 111.71(13)
C15 N1 Cu1 . . 112.91(13)
N1 C2 C3 . . 110.61(18)
N4 C3 C2 . . 110.0(2)
C16 N4 C3 . . 113.14(17)
C16 N4 C5 . . 110.26(18)
C3 N4 C5 . . 112.7(2)
N4 C5 C6 . . 111.99(19)
C7 C6 C5 . . 109.7(2)
N8 C7 C6 . . 111.7(2)
C9 N8 C16 . . 108.89(18)
C9 N8 C7 . . 108.17(18)
C16 N8 C7 . . 109.69(17)
N8 C9 C10 . . 111.67(19)
N11 C10 C9 . . 109.99(19)
C15 N11 C10 . . 114.36(18)
C15 N11 C12 . . 110.74(18)
C10 N11 C12 . . 113.58(19)
N11 C12 C13 . . 112.3(2)
C14 C13 C12 . . 110.3(2)
N1 C14 C13 . . 111.09(18)
N11 C15 N1 . . 113.39(18)
N11 C15 C16 . . 110.87(18)
N1 C15 C16 . . 110.19(18)
N4 C16 N8 . . 113.81(18)
N4 C16 C15 . . 110.47(18)
N8 C16 C15 . . 110.08(17)
F3 P1 F3 2_454 . 180.0
F3 P1 F1 2_454 . 88.73(13)
F3 P1 F1 . . 91.27(13)
F3 P1 F1 2_454 2_454 91.27(13)
F3 P1 F1 . 2_454 88.73(13)
F1 P1 F1 . 2_454 180.0
F3 P1 F2 2_454 . 90.83(14)
F3 P1 F2 . . 89.17(13)
F1 P1 F2 . . 90.01(10)
F1 P1 F2 2_454 . 89.99(10)
F3 P1 F2 2_454 2_454 89.17(13)
F3 P1 F2 . 2_454 90.83(13)
F1 P1 F2 . 2_454 89.99(10)
F1 P1 F2 2_454 2_454 90.01(10)
F2 P1 F2 . 2_454 180.0

loop_
_geom_bond_atom_site_label_1
_geom_bond_atom_site_label_2
_geom_bond_site_symmetry_2
_geom_bond_distance
_geom_bond_publ_flag
Cu1 N1 2 1.9759(18) ?
Cu1 N1 . 1.9759(18) ?
N1 C2 . 1.489(3) ?
N1 C14 . 1.506(3) ?
N1 C15 . 1.523(3) ?
C2 C3 . 1.512(3) ?
C3 N4 . 1.461(3) ?
N4 C16 . 1.456(3) ?
N4 C5 . 1.474(3) ?
C5 C6 . 1.529(4) ?
C6 C7 . 1.520(4) ?
C7 N8 . 1.482(3) ?
N8 C9 . 1.472(3) ?
N8 C16 . 1.479(3) ?
C9 C10 . 1.519(3) ?
C10 N11 . 1.469(3) ?
N11 C15 . 1.438(3) ?
N11 C12 . 1.473(3) ?
C12 C13 . 1.527(3) ?
C13 C14 . 1.517(4) ?
C15 C16 . 1.527(3) ?
P1 F3 2_454 1.575(2) ?
P1 F3 . 1.575(2) ?
P1 F1 . 1.5829(17) ?
P1 F1 2_454 1.5829(17) ?
P1 F2 . 1.5963(18) ?
P1 F2 2_454 1.5963(18) ?
